data_2104448
loop_
_publ_author_name
'Posse, Jose Maria'
'Grzechnik, Andrzej'
'Friese, Karen'

_publ_section_title
;
 Ternary fluorides Ba<i>M</i>F~4~ (<i>M</i> = Zn, Mg and Mn) at low
 temperatures
;
_journal_coeditor_code SN5085
_journal_issue 5
_journal_name_full 'Acta Crystallographica Section B'
_journal_page_first 576
_journal_page_last 586
_journal_paper_doi 10.1107/S0108768109027177
_journal_volume 65
_journal_year 2009
_chemical_formula_sum 'Ba F4 Mg'
_chemical_formula_weight 237.6
_chemical_name_systematic ' ?'
_space_group_IT_number 36
_symmetry_cell_setting orthorhombic
_symmetry_space_group_name_Hall 'C 2c -2'
_symmetry_space_group_name_H-M 'C m c 21'
_cell_angle_alpha 90
_cell_angle_beta 90
_cell_angle_gamma 90
_cell_formula_units_Z 4
_cell_length_a 4.118990(10)
_cell_length_b 14.46260(6)
_cell_length_c 5.81151(3)
_cell_measurement_temperature 10
_cell_volume 346.199(2)
_computing_publication_material 'Jana2006 (Petricek, Dusek & Palatinus, 2006)'
_computing_structure_refinement 'Jana2006 (Petricek, Dusek & Palatinus, 2006)'
_diffrn_ambient_temperature 10
_diffrn_radiation_type synchrotron
_diffrn_radiation_wavelength 0.3995
_exptl_absorpt_coefficient_mu 2.483
_exptl_crystal_density_diffrn 4.5578
_exptl_crystal_F_000 416
_pd_block_diffractogram_id BaMgF410K
_pd_instr_location
;
ID31, ESRF, Grenoble, France
;
_pd_meas_2theta_range_inc 0.002
_pd_meas_2theta_range_max 30.966
_pd_meas_2theta_range_min 1.002
_pd_meas_number_of_points 14983
_pd_proc_2theta_range_inc 0.002
_pd_proc_2theta_range_max 22.998
_pd_proc_2theta_range_min 2.002
_pd_proc_ls_background_function 'Manual background'
_pd_proc_ls_pref_orient_corr 'March & Dollase'
_pd_proc_ls_profile_function Pseudo-Voigt
_pd_proc_ls_prof_R_factor 0.1154
_pd_proc_ls_prof_wR_expected 0.1059
_pd_proc_ls_prof_wR_factor 0.1776
_pd_spec_mounting '7mm diameter quartz capillary'
_pd_spec_mount_mode transmission
_pd_spec_shape cylinder
_refine_ls_number_constraints 1
_refine_ls_number_parameters 24
_refine_ls_number_restraints 0
_refine_ls_shift/su_max 0.0450
_refine_ls_shift/su_mean 0.0049
_refine_ls_weighting_scheme sigma
_cod_data_source_file sn5085.cif
_cod_data_source_block BaMgF410K
_cod_original_cell_volume 346.199(3)
_cod_original_sg_symbol_Hall 'C -2x;-2yc;2zc'
_cod_original_formula_sum 'Ba1 F4 Mg1'
_cod_database_code 2104448

loop_
_symmetry_equiv_pos_site_id
_symmetry_equiv_pos_as_xyz
1 x,y,z
2 -x,-y,z+1/2
3 -x,y,z
4 x,-y,z+1/2
5 x+1/2,y+1/2,z
6 -x+1/2,-y+1/2,z+1/2
7 -x+1/2,y+1/2,z
8 x+1/2,-y+1/2,z+1/2

loop_
_atom_site_type_symbol
_atom_site_label
_atom_site_fract_x
_atom_site_fract_y
_atom_site_fract_z
_atom_site_U_iso_or_equiv
_atom_site_adp_type
_atom_site_calc_flag
_atom_site_refinement_flags
_atom_site_occupancy
_atom_site_disorder_assembly
_atom_site_disorder_group
Ba Ba 0.5 0.35147(5) 0.5363(10) 0.0054(2) Uiso d . 1 . .
Mg Mg 0 0.4135(2) 0 0.0071(13) Uiso d . 1 . .
F F1 0 0.3064(6) 0.8030(18) 0.0078(10) Uiso d . 1 . .
F F2 0 0.3344(6) 0.2606(19) 0.0078(10) Uiso d . 1 . .
F F3 0 0.4727(5) 0.6918(15) 0.0078(10) Uiso d . 1 . .
F F4 0.5 0.4219(4) 0.9899(17) 0.0078(10) Uiso d . 1 . .

loop_
_atom_site_aniso_label
_atom_site_aniso_U_11
_atom_site_aniso_U_22
_atom_site_aniso_U_33
_atom_site_aniso_U_12
_atom_site_aniso_U_13
_atom_site_aniso_U_23
_atom_site_aniso_type_symbol
? ? ? ? ? ? ? ?

loop_
_atom_type_symbol
_atom_type_scat_dispersion_real
_atom_type_scat_dispersion_imag
_atom_type_scat_source
Ba -1.454 0.826 'International Tables Vol C tables 4.2.6.8 and 6.1.1.1'
Mg 0.013 0.011 'International Tables Vol C tables 4.2.6.8 and 6.1.1.1'
F 0.003 0.003 'International Tables Vol C tables 4.2.6.8 and 6.1.1.1'

loop_
_geom_angle_atom_site_label_1
_geom_angle_atom_site_label_2
_geom_angle_atom_site_label_3
_geom_angle_site_symmetry_1
_geom_angle_site_symmetry_2
_geom_angle_site_symmetry_3
_geom_angle
_geom_angle_publ_flag
F1 Ba F1 . . 1_655 101.5(3) yes
F1 Ba F1 . . 6_554 95.0(2) yes
F1 Ba F2 . . . 74.0(3) yes
F1 Ba F2 . . 1_655 160.4(3) yes
F1 Ba F2 . . 6_555 61.6(2) yes
F1 Ba F3 . . . 53.6(2) yes
F1 Ba F3 . . 1_655 121.7(3) yes
F1 Ba F4 . . . 62.9(2) yes
F1 Ba F1 1_655 . 6_554 95.0(2) yes
F1 Ba F2 1_655 . . 160.4(3) yes
F1 Ba F2 1_655 . 1_655 74.0(3) yes
F1 Ba F2 1_655 . 6_555 61.6(2) yes
F1 Ba F3 1_655 . . 121.7(3) yes
F1 Ba F3 1_655 . 1_655 53.6(2) yes
F1 Ba F4 1_655 . . 62.9(2) yes
F1 Ba F2 6_554 . . 66.9(2) yes
F1 Ba F2 6_554 . 1_655 66.9(2) yes
F1 Ba F2 6_554 . 6_555 56.6(3) yes
F1 Ba F3 6_554 . . 133.67(12) yes
F1 Ba F3 6_554 . 1_655 133.67(12) yes
F1 Ba F4 6_554 . . 141.8(3) yes
F2 Ba F2 . . 1_655 103.6(3) yes
F2 Ba F2 . . 6_555 100.5(2) yes
F2 Ba F3 . . . 71.6(2) yes
F2 Ba F3 . . 1_655 145.0(3) yes
F2 Ba F4 . . . 127.2(2) yes
F2 Ba F2 1_655 . 6_555 100.5(2) yes
F2 Ba F3 1_655 . . 145.0(3) yes
F2 Ba F3 1_655 . 1_655 71.6(2) yes
F2 Ba F4 1_655 . . 127.2(2) yes
F2 Ba F3 6_555 . . 114.5(2) yes
F2 Ba F3 6_555 . 1_655 114.5(2) yes
F2 Ba F4 6_555 . . 85.3(3) yes
F3 Ba F3 . . 1_655 92.46(17) yes
F3 Ba F4 . . . 58.85(19) yes
F3 Ba F4 1_655 . . 58.85(19) yes
F1 Mg F2 1_554 . . 89.4(4) yes
F1 Mg F3 1_554 . 1_554 79.1(4) yes
F1 Mg F3 1_554 . 2_564 177.6(4) yes
F1 Mg F4 1_554 . 1_454 91.7(2) yes
F1 Mg F4 1_554 . 1_554 91.7(2) yes
F2 Mg F3 . . 1_554 168.5(4) yes
F2 Mg F3 . . 2_564 92.9(4) yes
F2 Mg F4 . . 1_454 93.3(2) yes
F2 Mg F4 . . 1_554 93.3(2) yes
F3 Mg F3 1_554 . 2_564 98.6(4) yes
F3 Mg F4 1_554 . 1_454 87.1(3) yes
F3 Mg F4 1_554 . 1_554 87.1(3) yes
F3 Mg F4 2_564 . 1_454 88.1(2) yes
F3 Mg F4 2_564 . 1_554 88.1(2) yes
F4 Mg F4 1_454 . 1_554 172.5(3) yes
Ba F1 Ba 1_455 . . 101.5(4) yes
Ba F1 Ba 1_455 . 6_555 120.6(2) yes
Ba F1 Mg 1_455 . 1_556 98.6(3) yes
Ba F1 Ba . . 6_555 120.6(2) yes
Ba F1 Mg . . 1_556 98.6(3) yes
Ba F1 Mg 6_555 . 1_556 112.8(5) yes
F2 F1 F2 1_556 . 6_455 100.9(4) yes
F2 F1 F2 1_556 . 6_555 100.9(4) yes
F2 F1 F3 1_556 . . 96.4(4) yes
F2 F1 F4 1_556 . 1_455 62.5(3) yes
F2 F1 F4 1_556 . . 62.5(3) yes
F2 F1 F2 6_455 . 6_555 90.2(3) yes
F2 F1 F3 6_455 . . 130.9(3) yes
F2 F1 F4 6_455 . 1_455 86.07(17) yes
F2 F1 F4 6_455 . . 161.8(5) yes
F2 F1 F3 6_555 . . 130.9(3) yes
F2 F1 F4 6_555 . 1_455 161.8(5) yes
F2 F1 F4 6_555 . . 86.07(17) yes
F3 F1 F4 . . 1_455 62.3(2) yes
F3 F1 F4 . . . 62.3(2) yes
F4 F1 F4 1_455 . . 91.9(3) yes
Ba F2 Ba 1_455 . . 103.6(4) yes
Ba F2 Ba 1_455 . 6_554 110.6(2) yes
Ba F2 Mg 1_455 . . 115.5(2) yes
Ba F2 Ba . . 6_554 110.6(2) yes
Ba F2 Mg . . . 115.5(2) yes
Ba F2 Mg 6_554 . . 101.2(4) yes
F1 F2 F1 1_554 . 6_454 88.8(3) yes
F1 F2 F1 1_554 . 6_554 88.8(3) yes
F1 F2 F3 1_554 . 2_564 90.5(4) yes
F1 F2 F4 1_554 . 1_454 61.8(3) yes
F1 F2 F4 1_554 . 1_554 61.8(3) yes
F1 F2 F1 6_454 . 6_554 90.2(3) yes
F1 F2 F3 6_454 . 2_564 134.88(17) yes
F1 F2 F4 6_454 . 1_454 81.2(2) yes
F1 F2 F4 6_454 . 1_554 149.3(5) yes
F1 F2 F3 6_554 . 2_564 134.88(17) yes
F1 F2 F4 6_554 . 1_454 149.3(5) yes
F1 F2 F4 6_554 . 1_554 81.2(2) yes
F3 F2 F4 2_564 . 1_454 59.2(2) yes
F3 F2 F4 2_564 . 1_554 59.2(2) yes
F4 F2 F4 1_454 . 1_554 91.1(3) yes
Ba F3 Ba 1_455 . . 92.5(2) yes
Ba F3 Mg 1_455 . 1_556 91.2(2) yes
Ba F3 Mg 1_455 . 2_565 109.4(3) yes
Ba F3 Mg . . 1_556 91.2(2) yes
Ba F3 Mg . . 2_565 109.4(3) yes
Mg F3 Mg 1_556 . 2_565 149.7(4) yes
F1 F3 F2 . . 2_565 156.8(5) yes
F1 F3 F4 . . 1_455 65.4(2) yes
F1 F3 F4 . . . 65.4(2) yes
F1 F3 F4 . . 2_564 129.07(19) yes
F1 F3 F4 . . 2_664 129.07(19) yes
F2 F3 F4 2_565 . 1_455 99.9(3) yes
F2 F3 F4 2_565 . . 99.9(3) yes
F2 F3 F4 2_565 . 2_564 61.6(2) yes
F2 F3 F4 2_565 . 2_664 61.6(2) yes
F4 F3 F4 1_455 . . 95.2(3) yes
F4 F3 F4 1_455 . 2_564 82.0(2) yes
F4 F3 F4 1_455 . 2_664 160.2(4) yes
F4 F3 F4 . . 2_564 160.2(4) yes
F4 F3 F4 . . 2_664 82.0(2) yes
F4 F3 F4 2_564 . 2_664 93.9(3) yes
Ba F4 Mg . . 1_556 90.3(3) yes
Ba F4 Mg . . 1_656 90.3(3) yes
Mg F4 Mg 1_556 . 1_656 172.5(4) yes
F1 F4 F1 . . 1_655 91.9(3) yes
F1 F4 F2 . . 1_556 55.8(3) yes
F1 F4 F2 . . 1_656 117.7(3) yes
F1 F4 F3 . . . 52.2(2) yes
F1 F4 F3 . . 1_655 116.7(4) yes
F1 F4 F3 . . 2_565 87.00(17) yes
F1 F4 F3 . . 2_665 176.7(4) yes
F1 F4 F2 1_655 . 1_556 117.7(3) yes
F1 F4 F2 1_655 . 1_656 55.8(3) yes
F1 F4 F3 1_655 . . 116.7(4) yes
F1 F4 F3 1_655 . 1_655 52.2(2) yes
F1 F4 F3 1_655 . 2_565 176.7(4) yes
F1 F4 F3 1_655 . 2_665 87.00(17) yes
F2 F4 F2 1_556 . 1_656 91.1(3) yes
F2 F4 F3 1_556 . . 85.8(2) yes
F2 F4 F3 1_556 . 1_655 169.0(3) yes
F2 F4 F3 1_556 . 2_565 59.2(2) yes
F2 F4 F3 1_556 . 2_665 122.1(4) yes
F2 F4 F3 1_656 . . 169.0(3) yes
F2 F4 F3 1_656 . 1_655 85.8(2) yes
F2 F4 F3 1_656 . 2_565 122.1(4) yes
F2 F4 F3 1_656 . 2_665 59.2(2) yes
F3 F4 F3 . . 1_655 95.2(3) yes
F3 F4 F3 . . 2_565 64.9(2) yes
F3 F4 F3 . . 2_665 131.0(3) yes
F3 F4 F3 1_655 . 2_565 131.0(3) yes
F3 F4 F3 1_655 . 2_665 64.9(2) yes
F3 F4 F3 2_565 . 2_665 93.9(3) yes

loop_
_geom_bond_atom_site_label_1
_geom_bond_atom_site_label_2
_geom_bond_site_symmetry_1
_geom_bond_site_symmetry_2
_geom_bond_distance
_geom_bond_publ_flag
Ba F1 . . 2.659(7) yes
Ba F1 . 1_655 2.659(7) yes
Ba F1 . 6_554 2.655(10) yes
Ba F2 . . 2.621(8) yes
Ba F2 . 1_655 2.621(8) yes
Ba F2 . 6_555 2.988(9) yes
Ba F3 . . 2.852(5) yes
Ba F3 . 1_655 2.852(5) yes
Ba F4 . . 2.826(11) yes
Mg F1 . 1_554 1.926(10) yes
Mg F2 . . 1.898(10) yes
Mg F3 . 1_554 1.986(9) yes
Mg F3 . 2_564 1.987(8) yes
Mg F4 . 1_454 2.0639(5) yes
Mg F4 . 1_554 2.0639(5) yes
F1 F2 . 1_556 2.690(15) yes
F1 F2 . 6_455 2.907(8) yes
F1 F2 . 6_555 2.907(8) yes
F1 F3 . . 2.491(11) yes
F1 F4 . 1_455 2.866(8) yes
F1 F4 . . 2.866(8) yes
F2 F3 . 2_564 2.818(11) yes
F2 F4 . 1_454 2.884(9) yes
F2 F4 . 1_554 2.884(9) yes
F3 F4 . 1_455 2.790(9) yes
F3 F4 . . 2.790(9) yes
F3 F4 . 2_564 2.818(7) yes
F3 F4 . 2_664 2.818(7) yes
